data_7134629
loop_
_publ_author_name
'Jiang, Xiu&#x2019;e'
'Fan, Mingren'
'Wang, Ruihui'
'Wang, Yi'
'Zhang, Qinghua'

_publ_section_title
;
 Facile synthesis of bicyclic heat-resistant energetic materials via a
 C--N coupling strategy
;
_journal_issue 54
_journal_name_full 'Chemical Communications'
_journal_page_first 9924
_journal_page_last 9927
_journal_paper_doi 10.1039/D5CC02076J
_journal_volume 61
_journal_year 2025
_chemical_formula_moiety 'H2 O, 2(C6 H8 N10 O2), 3(C3 H7 N O)'
_chemical_formula_sum 'C21 H39 N23 O8'
_chemical_formula_weight 741.75
_space_group_crystal_system monoclinic
_space_group_IT_number 14
_space_group_name_Hall '-P 2yn'
_space_group_name_H-M_alt 'P 1 21/n 1'
_atom_sites_solution_hydrogens mixed
_atom_sites_solution_primary dual
_audit_creation_date 2025-04-30
_audit_creation_method
;
Olex2 1.5
(compiled 2025.04.05 svn.rf049d14d for OlexSys, GUI svn.r7224)
;
_audit_update_record
;
2025-05-28 deposited with the CCDC.	2025-05-29 downloaded from the CCDC.
;
_cell_angle_alpha 90
_cell_angle_beta 98.2810(10)
_cell_angle_gamma 90
_cell_formula_units_Z 4
_cell_length_a 13.93420(10)
_cell_length_b 14.6464(2)
_cell_length_c 16.6514(2)
_cell_measurement_reflns_used 32031
_cell_measurement_temperature 293(2)
_cell_measurement_theta_max 76.2690
_cell_measurement_theta_min 3.8330
_cell_volume 3362.88(7)
_computing_cell_refinement 'CrysAlisPro 1.171.43.92a (Rigaku OD, 2023)'
_computing_data_collection 'CrysAlisPro system (CCD 43.92a 64-bit (release 05-10-2023))'
_computing_data_reduction 'CrysAlisPro 1.171.43.92a (Rigaku OD, 2023)'
_computing_molecular_graphics 'Olex2 1.5 (Dolomanov et al., 2009)'
_computing_publication_material 'Olex2 1.5 (Dolomanov et al., 2009)'
_computing_structure_refinement 'SHELXL 2018/3 (Sheldrick, 2015)'
_computing_structure_solution 'SHELXT 2018/2 (Sheldrick, 2018)'
_diffrn_ambient_temperature 293(2)
_diffrn_measured_fraction_theta_full 0.999
_diffrn_measured_fraction_theta_max 0.980
_diffrn_measurement_device_type 'Bruker APEX-II CCD'
_diffrn_measurement_method '\f and \w scans'
_diffrn_radiation_monochromator graphite
_diffrn_radiation_type CuK\a
_diffrn_radiation_wavelength 1.54178
_diffrn_reflns_av_R_equivalents 0.0725
_diffrn_reflns_av_unetI/netI 0.0288
_diffrn_reflns_Laue_measured_fraction_full 0.999
_diffrn_reflns_Laue_measured_fraction_max 0.980
_diffrn_reflns_limit_h_max 16
_diffrn_reflns_limit_h_min -17
_diffrn_reflns_limit_k_max 18
_diffrn_reflns_limit_k_min -18
_diffrn_reflns_limit_l_max 19
_diffrn_reflns_limit_l_min -20
_diffrn_reflns_number 60872
_diffrn_reflns_point_group_measured_fraction_full 0.999
_diffrn_reflns_point_group_measured_fraction_max 0.980
_diffrn_reflns_theta_full 67.679
_diffrn_reflns_theta_max 76.450
_diffrn_reflns_theta_min 3.872
_diffrn_standards_number 0
_exptl_absorpt_coefficient_mu 0.990
_exptl_absorpt_correction_T_max 1.00000
_exptl_absorpt_correction_T_min 0.83933
_exptl_absorpt_correction_type multi-scan
_exptl_absorpt_process_details
;
CrysAlisPro 1.171.43.92a (Rigaku Oxford Diffraction, 2023)
Empirical absorption correction using spherical harmonics,
implemented in SCALE3 ABSPACK scaling algorithm.
;
_exptl_crystal_colour 'clear light colourless'
_exptl_crystal_density_diffrn 1.465
_exptl_crystal_description blok
_exptl_crystal_F_000 1560
_exptl_crystal_size_max 0.2
_exptl_crystal_size_mid 0.18
_exptl_crystal_size_min 0.19
_refine_diff_density_max 0.303
_refine_diff_density_min -0.297
_refine_diff_density_rms 0.058
_refine_ls_extinction_method none
_refine_ls_goodness_of_fit_ref 1.069
_refine_ls_hydrogen_treatment mixed
_refine_ls_matrix_type full
_refine_ls_number_parameters 541
_refine_ls_number_reflns 6924
_refine_ls_number_restraints 114
_refine_ls_restrained_S_all 1.060
_refine_ls_R_factor_all 0.0696
_refine_ls_R_factor_gt 0.0577
_refine_ls_shift/su_max 0.001
_refine_ls_shift/su_mean 0.000
_refine_ls_structure_factor_coef Fsqd
_refine_ls_weighting_details 'w=1/[\s^2^(Fo^2^)+(0.0557P)^2^+3.0448P] where P=(Fo^2^+2Fc^2^)/3'
_refine_ls_weighting_scheme calc
_refine_ls_wR_factor_gt 0.1240
_refine_ls_wR_factor_ref 0.1300
_reflns_Friedel_coverage 0.000
_reflns_number_gt 5707
_reflns_number_total 6924
_reflns_threshold_expression 'I > 2\s(I)'
_cod_data_source_file d5cc02076j2.cif
_cod_data_source_block jxe_CCDC1
_cod_depositor_comments 'Adding full bibliography for 7134628--7134631.cif.'
_cod_database_code 7134629
_shelx_shelxl_version_number 2018/3
_shelx_space_group_comment
;
The symmetry employed for this shelxl refinement is uniquely defined
by the following loop, which should always be used as a source of
symmetry information in preference to the above space-group names.
They are only intended as comments.
;
_olex2_refinement_description
;
1. Fixed Uiso
 At 1.2 times of:
  All C(H) groups, All N(H,H) groups
 At 1.5 times of:
  All C(H,H,H) groups, All O(H,H) groups
2. Restrained distances
 C2-O3
 1.22 with sigma of 0.02
 C2-N4
 1.36 with sigma of 0.02
 N4-C5
 1.45 with sigma of 0.02
 N4-C6
 1.46 with sigma of 0.02
 C1-O1
 1.22 with sigma of 0.02
 C1-N1
 1.36 with sigma of 0.02
 N1-C3
 1.45 with sigma of 0.02
 N1-C4
 1.46 with sigma of 0.02
 C2-C5
 2.46 with sigma of 0.04
 C2-C6
 2.45 with sigma of 0.04
 C1-C3
 2.46 with sigma of 0.04
 C1-C4
 2.45 with sigma of 0.04
 N4-C5 \\sim N4-C6
 with sigma of 0.02
 N1-C3 \\sim N1-C4
 with sigma of 0.02
3. Restrained planarity
 C2, O3, N4, C5, C6
 with sigma of 0.1
 C1, O1, N1, C3, C4
 with sigma of 0.1
4. Uiso/Uaniso restraints and constraints
C2 \\sim O3 \\sim N4 \\sim C5 \\sim C6: within 2A with sigma of 0.04 and sigma
for terminal atoms of 0.08 within 2A
C1 \\sim O1 \\sim N1 \\sim C3 \\sim C4: within 2A with sigma of 0.04 and sigma
for terminal atoms of 0.08 within 2A
5. Rigid body (RIGU) restrains
 C2, O3, N4, C5, C6
 with sigma for 1-2 distances of 0.004 and sigma for 1-3 distances of 0.004
 C1, O1, N1, C3, C4
 with sigma for 1-2 distances of 0.004 and sigma for 1-3 distances of 0.004
6. Others
 Fixed Sof: C2(0.74) H2(0.74) O3(0.74) N4(0.74) C5(0.74) H5A(0.74) H5B(0.74)
 H5C(0.74) C6(0.74) H6A(0.74) H6B(0.74) H6C(0.74) C1(0.26) H1(0.26) O1(0.26)
 N1(0.26) C3(0.26) H3A(0.26) H3B(0.26) H3C(0.26) C4(0.26) H4A(0.26) H4B(0.26)
 H4C(0.26)
7.a Free rotating group:
 O001(H00Q,H00R)
7.b Aromatic/amide H refined with riding coordinates:
 C016(H016), C017(H017), C2(H2), C1(H1)
7.c X=CH2 refined with riding coordinates:
 N00G(H00I,H00J), N00J(H00A,H00B), N00L(H00C,H00D), N00M(H00K,H00L), N00N(H00E,
 H00F), N00R(H00O,H00P)
7.d Idealised Me refined as rotating group:
 C01A(H01A,H01B,H01C), C01B(H01G,H01H,H01I), C01C(H01J,H01K,H01L), C01D(H01D,
 H01E,H01F), C5(H5A,H5B,H5C), C6(H6A,H6B,H6C), C3(H3A,H3B,H3C), C4(H4A,H4B,H4C)
;
_olex2_submission_special_instructions 'No special instructions were received'

loop_
_space_group_symop_operation_xyz
'x, y, z'
'-x+1/2, y+1/2, -z+1/2'
'-x, -y, -z'
'x-1/2, -y-1/2, z-1/2'

loop_
_atom_site_label
_atom_site_type_symbol
_atom_site_fract_x
_atom_site_fract_y
_atom_site_fract_z
_atom_site_U_iso_or_equiv
_atom_site_adp_type
_atom_site_occupancy
_atom_site_site_symmetry_order
_atom_site_calc_flag
_atom_site_refinement_flags_posn
_atom_site_refinement_flags_adp
_atom_site_refinement_flags_occupancy
_atom_site_disorder_assembly
_atom_site_disorder_group
O001 O 0.51222(10) 0.46815(9) 0.41403(8) 0.0229(3) Uani 1 1 d G . . . .
H00Q H 0.527944 0.447676 0.369974 0.034 Uiso 1 1 d G U . . .
H00R H 0.560888 0.456558 0.449520 0.034 Uiso 1 1 d G U . . .
O002 O 0.57561(10) 0.27129(9) 0.58618(8) 0.0219(3) Uani 1 1 d . . . . .
O003 O 0.57260(9) 0.12223(9) 0.58804(8) 0.0217(3) Uani 1 1 d . . . . .
O004 O 0.03289(10) 0.76751(9) 1.12102(8) 0.0229(3) Uani 1 1 d . . . . .
O005 O 0.52732(10) 0.41811(9) 0.25509(8) 0.0237(3) Uani 1 1 d . . . . .
O006 O 0.69429(10) 0.42291(9) 0.51035(8) 0.0237(3) Uani 1 1 d . . . . .
O007 O 0.03131(10) 0.61881(9) 1.11358(8) 0.0239(3) Uani 1 1 d . . . . .
N008 N 0.40574(10) 0.25135(10) 0.76655(9) 0.0147(3) Uani 1 1 d . . . . .
N009 N 0.31538(10) 0.76173(10) 0.84908(9) 0.0156(3) Uani 1 1 d . . . . .
N00A N 0.35497(11) 0.39361(10) 0.79985(9) 0.0167(3) Uani 1 1 d . . . . .
N00B N 0.21207(10) 0.75126(9) 0.94672(9) 0.0146(3) Uani 1 1 d . . . . .
N00C N 0.30126(10) 0.26014(10) 0.86308(9) 0.0161(3) Uani 1 1 d . . . . .
N00D N 0.24616(11) 0.40934(10) 0.89773(9) 0.0171(3) Uani 1 1 d . . . . .
N00E N 0.54968(11) 0.19788(10) 0.61501(9) 0.0167(3) Uani 1 1 d . . . . .
N00F N 0.40396(11) 0.15544(10) 0.77244(9) 0.0161(3) Uani 1 1 d . . . . .
N00G N 0.13628(11) 0.86609(10) 1.01810(9) 0.0182(3) Uani 1 1 d . . . . .
H00I H 0.162485 0.909281 0.993815 0.022 Uiso 1 1 calc R U . . .
H00J H 0.098753 0.878940 1.053251 0.022 Uiso 1 1 calc R U . . .
N00H N 0.25727(11) 0.89448(10) 0.91031(9) 0.0171(3) Uani 1 1 d . . . . .
N00I N 0.05872(11) 0.69524(10) 1.09122(9) 0.0174(3) Uani 1 1 d . . . . .
N00J N 0.19609(11) 0.27916(11) 0.95554(9) 0.0208(3) Uani 1 1 d . . . . .
H00A H 0.162204 0.312684 0.983247 0.025 Uiso 1 1 calc R U . . .
H00B H 0.195976 0.220786 0.961120 0.025 Uiso 1 1 calc R U . . .
N00K N 0.36402(11) 0.91195(10) 0.81112(9) 0.0174(3) Uani 1 1 d . . . . .
N00L N 0.47374(11) 0.36728(10) 0.69038(9) 0.0188(3) Uani 1 1 d . . . . .
H00C H 0.448431 0.410253 0.715601 0.023 Uiso 1 1 calc R U . . .
H00D H 0.508414 0.380425 0.653212 0.023 Uiso 1 1 calc R U . . .
N00M N 0.41726(11) 0.78258(10) 0.75422(9) 0.0199(3) Uani 1 1 d . . . . .
H00K H 0.449948 0.816654 0.725961 0.024 Uiso 1 1 calc R U . . .
H00L H 0.418960 0.724183 0.749212 0.024 Uiso 1 1 calc R U . . .
N00N N 0.30349(12) 0.53415(10) 0.83394(10) 0.0225(4) Uani 1 1 d . . . . .
H00E H 0.270560 0.569611 0.860806 0.027 Uiso 1 1 calc R U . . .
H00F H 0.338210 0.556806 0.800132 0.027 Uiso 1 1 calc R U . . .
N00O N 0.21474(11) 0.65524(10) 0.94050(9) 0.0167(3) Uani 1 1 d . . . . .
N00P N 0.47345(12) 0.03587(10) 0.70865(10) 0.0211(3) Uani 1 1 d . . . . .
N00Q N 0.14476(13) 0.53506(11) 1.00316(11) 0.0246(4) Uani 1 1 d . . . . .
N00R N 0.30315(12) 1.03598(10) 0.87318(10) 0.0244(4) Uani 1 1 d . . . . .
H00O H 0.334916 1.071759 0.845619 0.029 Uiso 1 1 calc R U . . .
H00P H 0.267919 1.058370 0.906722 0.029 Uiso 1 1 calc R U . . .
C00S C 0.45613(12) 0.12559(12) 0.71807(11) 0.0155(3) Uani 1 1 d . . . . .
C00T C 0.15367(12) 0.78010(12) 1.00145(10) 0.0148(3) Uani 1 1 d . . . . .
C00U C 0.26465(12) 0.80530(12) 0.89882(10) 0.0144(3) Uani 1 1 d . . . . .
N00V N 0.39424(13) 0.40039(14) 0.15971(11) 0.0341(4) Uani 1 1 d . . . . .
N00W N 0.78561(14) 0.40103(14) 0.63386(12) 0.0364(4) Uani 1 1 d . . . . .
C00X C 0.35022(12) 0.30447(12) 0.81266(10) 0.0142(3) Uani 1 1 d . . . . .
C00Y C 0.45932(12) 0.28080(12) 0.70878(10) 0.0144(3) Uani 1 1 d . . . . .
C00Z C 0.49321(12) 0.20048(11) 0.67622(11) 0.0151(3) Uani 1 1 d . . . . .
C010 C 0.36384(12) 0.82037(12) 0.80590(10) 0.0156(3) Uani 1 1 d . . . . .
C011 C 0.11883(13) 0.69919(12) 1.03250(11) 0.0158(3) Uani 1 1 d . . . . .
C012 C 0.30072(13) 0.44439(12) 0.84466(11) 0.0172(4) Uani 1 1 d . . . . .
C013 C 0.30851(13) 0.94615(12) 0.86393(11) 0.0172(4) Uani 1 1 d . . . . .
C014 C 0.24884(12) 0.31772(12) 0.90388(10) 0.0159(3) Uani 1 1 d . . . . .
C015 C 0.15848(13) 0.62490(12) 0.99186(11) 0.0168(4) Uani 1 1 d . . . . .
C016 C 0.70627(14) 0.42501(13) 0.58583(12) 0.0244(4) Uani 1 1 d . . . . .
H016 H 0.654449 0.445380 0.610521 0.029 Uiso 1 1 calc R U . . .
C017 C 0.43914(14) 0.40405(13) 0.23436(12) 0.0245(4) Uani 1 1 d . . . . .
H017 H 0.401700 0.395353 0.275669 0.029 Uiso 1 1 calc R U . . .
C01A C 0.29001(17) 0.3852(2) 0.14234(16) 0.0434(6) Uani 1 1 d . . . . .
H01A H 0.264720 0.374364 0.192147 0.065 Uiso 1 1 calc R U . . .
H01B H 0.277274 0.333201 0.107378 0.065 Uiso 1 1 calc R U . . .
H01C H 0.259331 0.438175 0.116043 0.065 Uiso 1 1 calc R U . . .
C01B C 0.87121(19) 0.3694(2) 0.6015(2) 0.0571(8) Uani 1 1 d . . . . .
H01G H 0.858678 0.369651 0.543317 0.086 Uiso 1 1 calc R U . . .
H01H H 0.886777 0.308546 0.620415 0.086 Uiso 1 1 calc R U . . .
H01I H 0.924738 0.409247 0.619529 0.086 Uiso 1 1 calc R U . . .
C01C C 0.7899(2) 0.4019(2) 0.72203(17) 0.0614(9) Uani 1 1 d . . . . .
H01J H 0.841162 0.441745 0.745400 0.092 Uiso 1 1 calc R U . . .
H01K H 0.802095 0.341257 0.742808 0.092 Uiso 1 1 calc R U . . .
H01L H 0.729251 0.423410 0.735816 0.092 Uiso 1 1 calc R U . . .
C01D C 0.4471(2) 0.4115(3) 0.09112(17) 0.0716(11) Uani 1 1 d . . . . .
H01D H 0.433303 0.470481 0.067110 0.107 Uiso 1 1 calc R U . . .
H01E H 0.427567 0.364926 0.051560 0.107 Uiso 1 1 calc R U . . .
H01F H 0.515476 0.406356 0.109445 0.107 Uiso 1 1 calc R U . . .
C2 C 0.6553(2) 0.1694(3) 0.8541(2) 0.0430(8) Uani 0.74 1 d D U P A -1
H2 H 0.650173 0.106097 0.854999 0.052 Uiso 0.74 1 calc R U P A -1
O3 O 0.7079(7) 0.2009(7) 0.8092(6) 0.073(3) Uani 0.74 1 d D U P A -1
N4 N 0.6040(6) 0.2156(4) 0.9024(5) 0.0415(12) Uani 0.74 1 d D U P A -1
C5 C 0.5405(3) 0.1712(3) 0.9521(2) 0.0498(9) Uani 0.74 1 d D U P A -1
H5A H 0.474373 0.186710 0.932320 0.075 Uiso 0.74 1 calc R U P A -1
H5B H 0.556400 0.191264 1.007273 0.075 Uiso 0.74 1 calc R U P A -1
H5C H 0.548667 0.106234 0.949519 0.075 Uiso 0.74 1 calc R U P A -1
C6 C 0.6071(3) 0.3147(3) 0.9032(3) 0.0559(10) Uani 0.74 1 d D U P A -1
H6A H 0.651411 0.335602 0.868048 0.084 Uiso 0.74 1 calc R U P A -1
H6B H 0.628255 0.335736 0.957430 0.084 Uiso 0.74 1 calc R U P A -1
H6C H 0.543478 0.338346 0.884523 0.084 Uiso 0.74 1 calc R U P A -1
C1 C 0.6648(7) 0.2457(8) 0.8461(6) 0.046(2) Uani 0.26 1 d D U P B -2
H1 H 0.663128 0.309216 0.846394 0.055 Uiso 0.26 1 calc R U P B -2
O1 O 0.7156(15) 0.2078(12) 0.8035(13) 0.041(4) Uani 0.26 1 d D U P B -2
N1 N 0.6104(17) 0.1996(9) 0.8934(14) 0.046(4) Uani 0.26 1 d D U P B -2
C3 C 0.5516(7) 0.2486(11) 0.9450(7) 0.060(3) Uani 0.26 1 d D U P B -2
H3A H 0.577204 0.238424 1.000926 0.090 Uiso 0.26 1 calc R U P B -2
H3B H 0.485994 0.226866 0.934657 0.090 Uiso 0.26 1 calc R U P B -2
H3C H 0.552936 0.312709 0.933268 0.090 Uiso 0.26 1 calc R U P B -2
C4 C 0.6080(9) 0.0998(8) 0.8955(7) 0.060(3) Uani 0.26 1 d D U P B -2
H4A H 0.639446 0.075785 0.852402 0.089 Uiso 0.26 1 calc R U P B -2
H4B H 0.541822 0.079396 0.888783 0.089 Uiso 0.26 1 calc R U P B -2
H4C H 0.641044 0.078637 0.946699 0.089 Uiso 0.26 1 calc R U P B -2
H00M H 0.1681(17) 0.4958(17) 0.9728(15) 0.028(6) Uiso 1 1 d . . . . .
H00N H 0.1034(18) 0.5186(18) 1.0316(16) 0.034(7) Uiso 1 1 d . . . . .
H00G H 0.4382(18) -0.0032(18) 0.7317(15) 0.031(6) Uiso 1 1 d . . . . .
H00H H 0.4940(18) 0.0187(18) 0.6646(16) 0.035(7) Uiso 1 1 d . . . . .

loop_
_atom_site_aniso_label
_atom_site_aniso_U_11
_atom_site_aniso_U_22
_atom_site_aniso_U_33
_atom_site_aniso_U_23
_atom_site_aniso_U_13
_atom_site_aniso_U_12
O001 0.0280(7) 0.0208(7) 0.0212(7) -0.0008(6) 0.0083(6) -0.0027(5)
O002 0.0290(7) 0.0150(6) 0.0255(7) 0.0016(5) 0.0163(6) -0.0021(5)
O003 0.0275(7) 0.0152(6) 0.0255(7) -0.0048(5) 0.0146(6) 0.0019(5)
O004 0.0319(7) 0.0151(6) 0.0259(7) -0.0027(5) 0.0182(6) 0.0005(5)
O005 0.0264(7) 0.0222(7) 0.0238(7) -0.0010(6) 0.0078(6) -0.0015(5)
O006 0.0276(7) 0.0213(7) 0.0237(7) 0.0021(6) 0.0091(6) -0.0008(5)
O007 0.0339(7) 0.0138(6) 0.0277(7) 0.0045(5) 0.0175(6) -0.0016(5)
N008 0.0192(7) 0.0094(7) 0.0172(7) -0.0001(6) 0.0087(6) 0.0004(5)
N009 0.0185(7) 0.0138(7) 0.0158(7) -0.0001(6) 0.0067(6) -0.0003(6)
N00A 0.0207(7) 0.0124(7) 0.0193(7) -0.0004(6) 0.0102(6) 0.0011(6)
N00B 0.0197(7) 0.0095(7) 0.0164(7) 0.0004(6) 0.0083(6) 0.0005(5)
N00C 0.0189(7) 0.0138(7) 0.0173(7) -0.0007(6) 0.0083(6) 0.0005(6)
N00D 0.0208(7) 0.0137(7) 0.0185(7) -0.0014(6) 0.0089(6) 0.0002(6)
N00E 0.0189(7) 0.0151(7) 0.0180(7) -0.0014(6) 0.0093(6) -0.0001(6)
N00F 0.0217(7) 0.0089(7) 0.0195(8) 0.0003(6) 0.0092(6) 0.0000(5)
N00G 0.0250(8) 0.0116(7) 0.0212(8) -0.0003(6) 0.0144(6) 0.0001(6)
N00H 0.0218(7) 0.0128(7) 0.0188(8) -0.0002(6) 0.0099(6) -0.0012(6)
N00I 0.0215(7) 0.0144(7) 0.0180(8) 0.0013(6) 0.0091(6) -0.0005(6)
N00J 0.0278(8) 0.0146(7) 0.0237(8) -0.0004(6) 0.0161(7) 0.0007(6)
N00K 0.0209(7) 0.0150(7) 0.0184(8) 0.0002(6) 0.0097(6) -0.0011(6)
N00L 0.0255(8) 0.0120(7) 0.0222(8) 0.0007(6) 0.0149(6) 0.0004(6)
N00M 0.0245(8) 0.0158(7) 0.0224(8) -0.0006(6) 0.0142(6) -0.0004(6)
N00N 0.0308(8) 0.0134(7) 0.0278(9) -0.0003(6) 0.0196(7) 0.0019(6)
N00O 0.0246(8) 0.0084(7) 0.0194(8) 0.0000(6) 0.0104(6) 0.0010(6)
N00P 0.0312(9) 0.0115(7) 0.0246(9) -0.0010(6) 0.0174(7) -0.0002(6)
N00Q 0.0378(9) 0.0109(8) 0.0308(9) 0.0015(7) 0.0240(8) 0.0014(7)
N00R 0.0358(9) 0.0135(8) 0.0295(9) -0.0012(6) 0.0229(8) -0.0026(6)
C00S 0.0177(8) 0.0131(8) 0.0165(8) -0.0003(7) 0.0057(7) 0.0000(6)
C00T 0.0175(8) 0.0139(8) 0.0141(8) -0.0005(7) 0.0058(7) -0.0004(6)
C00U 0.0156(8) 0.0144(8) 0.0138(8) 0.0009(6) 0.0042(6) -0.0002(6)
N00V 0.0315(9) 0.0455(12) 0.0249(9) 0.0009(8) 0.0024(8) -0.0048(8)
N00W 0.0340(10) 0.0386(11) 0.0347(10) 0.0059(9) -0.0019(8) -0.0057(8)
C00X 0.0153(8) 0.0144(8) 0.0137(8) -0.0009(6) 0.0049(6) 0.0010(6)
C00Y 0.0150(8) 0.0146(8) 0.0144(8) 0.0000(7) 0.0054(6) 0.0000(6)
C00Z 0.0175(8) 0.0133(8) 0.0161(8) -0.0003(7) 0.0074(7) -0.0003(6)
C010 0.0162(8) 0.0167(8) 0.0143(8) -0.0006(7) 0.0031(7) -0.0003(6)
C011 0.0204(8) 0.0131(8) 0.0155(8) 0.0008(7) 0.0082(7) 0.0007(6)
C012 0.0186(8) 0.0147(8) 0.0197(9) -0.0010(7) 0.0079(7) 0.0015(7)
C013 0.0197(8) 0.0160(8) 0.0173(9) -0.0001(7) 0.0070(7) -0.0013(7)
C014 0.0180(8) 0.0152(8) 0.0154(8) -0.0008(7) 0.0054(7) 0.0000(6)
C015 0.0213(8) 0.0134(8) 0.0171(9) 0.0005(7) 0.0072(7) 0.0012(7)
C016 0.0270(10) 0.0217(10) 0.0255(10) 0.0018(8) 0.0073(8) -0.0059(8)
C017 0.0273(10) 0.0218(9) 0.0256(10) -0.0001(8) 0.0087(8) 0.0014(8)
C01A 0.0325(12) 0.0571(16) 0.0382(13) -0.0024(12) -0.0025(10) -0.0026(11)
C01B 0.0326(13) 0.0609(19) 0.075(2) 0.0098(16) -0.0022(13) 0.0093(12)
C01C 0.0693(19) 0.075(2) 0.0339(14) 0.0099(14) -0.0124(14) -0.0184(17)
C01D 0.0579(18) 0.130(3) 0.0275(14) 0.0026(17) 0.0083(13) -0.031(2)
C2 0.0320(17) 0.060(2) 0.0346(18) -0.0047(17) -0.0013(14) 0.0043(16)
O3 0.048(3) 0.129(6) 0.042(3) 0.002(3) 0.009(3) -0.005(3)
N4 0.030(3) 0.057(2) 0.034(2) -0.006(2) -0.0041(18) 0.0031(19)
C5 0.0342(18) 0.079(3) 0.0343(19) 0.005(2) -0.0010(14) 0.0062(19)
C6 0.0417(19) 0.059(2) 0.061(3) -0.013(2) -0.0157(18) 0.0022(17)
C1 0.035(5) 0.064(7) 0.037(5) -0.006(4) -0.004(4) 0.009(4)
O1 0.036(7) 0.044(6) 0.042(8) -0.009(5) 0.001(6) 0.009(5)
N1 0.035(7) 0.061(6) 0.040(8) -0.006(6) 0.000(5) 0.011(6)
C3 0.031(5) 0.107(10) 0.039(6) -0.013(7) -0.002(4) 0.022(6)
C4 0.058(7) 0.068(6) 0.047(6) 0.009(5) -0.011(5) 0.009(5)

loop_
_atom_type_symbol
_atom_type_description
_atom_type_scat_dispersion_real
_atom_type_scat_dispersion_imag
_atom_type_scat_source
C C 0.0181 0.0091 'International Tables Vol C Tables 4.2.6.8 and 6.1.1.4'
H H 0.0000 0.0000 'International Tables Vol C Tables 4.2.6.8 and 6.1.1.4'
N N 0.0311 0.0180 'International Tables Vol C Tables 4.2.6.8 and 6.1.1.4'
O O 0.0492 0.0322 'International Tables Vol C Tables 4.2.6.8 and 6.1.1.4'

loop_
_geom_angle_atom_site_label_1
_geom_angle_atom_site_label_2
_geom_angle_atom_site_label_3
_geom_angle
_geom_angle_site_symmetry_1
_geom_angle_site_symmetry_3
_geom_angle_publ_flag
H00Q O001 H00R 104.5 . . ?
C00X N008 N00F 119.92(13) . . ?
C00Y N008 N00F 112.32(13) . . ?
C00Y N008 C00X 127.57(14) . . ?
C00U N009 C010 112.08(15) . . ?
C00X N00A C012 113.97(14) . . ?
C00T N00B N00O 112.32(13) . . ?
C00T N00B C00U 127.72(14) . . ?
C00U N00B N00O 119.95(13) . . ?
C00X N00C C014 112.04(15) . . ?
C014 N00D C012 114.69(14) . . ?
O002 N00E O003 121.28(14) . . ?
O002 N00E C00Z 119.21(14) . . ?
O003 N00E C00Z 119.50(14) . . ?
C00S N00F N008 105.46(13) . . ?
H00I N00G H00J 120.0 . . ?
C00T N00G H00I 120.0 . . ?
C00T N00G H00J 120.0 . . ?
C00U N00H C013 114.17(14) . . ?
O004 N00I O007 121.47(14) . . ?
O004 N00I C011 119.20(14) . . ?
O007 N00I C011 119.32(14) . . ?
H00A N00J H00B 120.0 . . ?
C014 N00J H00A 120.0 . . ?
C014 N00J H00B 120.0 . . ?
C010 N00K C013 114.64(15) . . ?
H00C N00L H00D 120.0 . . ?
C00Y N00L H00C 120.0 . . ?
C00Y N00L H00D 120.0 . . ?
H00K N00M H00L 120.0 . . ?
C010 N00M H00K 120.0 . . ?
C010 N00M H00L 120.0 . . ?
H00E N00N H00F 120.0 . . ?
C012 N00N H00E 120.0 . . ?
C012 N00N H00F 120.0 . . ?
C015 N00O N00B 105.31(13) . . ?
C00S N00P H00G 117.6(16) . . ?
C00S N00P H00H 118.0(17) . . ?
H00G N00P H00H 117(2) . . ?
C015 N00Q H00M 119.9(16) . . ?
C015 N00Q H00N 119.1(18) . . ?
H00M N00Q H00N 120(2) . . ?
H00O N00R H00P 120.0 . . ?
C013 N00R H00O 120.0 . . ?
C013 N00R H00P 120.0 . . ?
N00F C00S N00P 121.99(16) . . ?
N00F C00S C00Z 110.71(15) . . ?
N00P C00S C00Z 127.22(16) . . ?
N00B C00T C011 104.70(14) . . ?
N00G C00T N00B 125.28(15) . . ?
N00G C00T C011 130.02(16) . . ?
N009 C00U N00B 116.89(15) . . ?
N00H C00U N009 128.53(16) . . ?
N00H C00U N00B 114.58(14) . . ?
C017 N00V C01A 121.41(19) . . ?
C017 N00V C01D 120.9(2) . . ?
C01D N00V C01A 117.7(2) . . ?
C016 N00W C01B 121.5(2) . . ?
C016 N00W C01C 121.2(2) . . ?
C01B N00W C01C 117.3(2) . . ?
N00A C00X N008 114.46(14) . . ?
N00C C00X N008 116.76(15) . . ?
N00C C00X N00A 128.78(15) . . ?
N008 C00Y C00Z 104.77(14) . . ?
N00L C00Y N008 125.42(15) . . ?
N00L C00Y C00Z 129.81(15) . . ?
N00E C00Z C00S 128.56(15) . . ?
N00E C00Z C00Y 124.70(15) . . ?
C00Y C00Z C00S 106.73(14) . . ?
N00K C010 N009 126.32(15) . . ?
N00M C010 N009 116.35(16) . . ?
N00M C010 N00K 117.32(15) . . ?
N00I C011 C00T 125.01(15) . . ?
N00I C011 C015 128.20(15) . . ?
C00T C011 C015 106.79(14) . . ?
N00D C012 N00A 124.26(16) . . ?
N00N C012 N00A 116.04(15) . . ?
N00N C012 N00D 119.69(15) . . ?
N00K C013 N00H 124.25(16) . . ?
N00R C013 N00H 116.36(15) . . ?
N00R C013 N00K 119.39(16) . . ?
N00D C014 N00C 126.24(15) . . ?
N00J C014 N00C 116.42(16) . . ?
N00J C014 N00D 117.33(15) . . ?
N00O C015 N00Q 122.00(16) . . ?
N00O C015 C011 110.87(15) . . ?
N00Q C015 C011 127.12(16) . . ?
O006 C016 N00W 125.89(19) . . ?
O006 C016 H016 117.1 . . ?
N00W C016 H016 117.1 . . ?
O005 C017 N00V 125.98(19) . . ?
O005 C017 H017 117.0 . . ?
N00V C017 H017 117.0 . . ?
N00V C01A H01A 109.5 . . ?
N00V C01A H01B 109.5 . . ?
N00V C01A H01C 109.5 . . ?
H01A C01A H01B 109.5 . . ?
H01A C01A H01C 109.5 . . ?
H01B C01A H01C 109.5 . . ?
N00W C01B H01G 109.5 . . ?
N00W C01B H01H 109.5 . . ?
N00W C01B H01I 109.5 . . ?
H01G C01B H01H 109.5 . . ?
H01G C01B H01I 109.5 . . ?
H01H C01B H01I 109.5 . . ?
N00W C01C H01J 109.5 . . ?
N00W C01C H01K 109.5 . . ?
N00W C01C H01L 109.5 . . ?
H01J C01C H01K 109.5 . . ?
H01J C01C H01L 109.5 . . ?
H01K C01C H01L 109.5 . . ?
N00V C01D H01D 109.5 . . ?
N00V C01D H01E 109.5 . . ?
N00V C01D H01F 109.5 . . ?
H01D C01D H01E 109.5 . . ?
H01D C01D H01F 109.5 . . ?
H01E C01D H01F 109.5 . . ?
O3 C2 H2 116.5 . . ?
O3 C2 N4 127.1(6) . . ?
N4 C2 H2 116.5 . . ?
C2 N4 C5 122.7(5) . . ?
C2 N4 C6 119.7(5) . . ?
C5 N4 C6 117.6(5) . . ?
N4 C5 H5A 109.5 . . ?
N4 C5 H5B 109.5 . . ?
N4 C5 H5C 109.5 . . ?
H5A C5 H5B 109.5 . . ?
H5A C5 H5C 109.5 . . ?
H5B C5 H5C 109.5 . . ?
N4 C6 H6A 109.5 . . ?
N4 C6 H6B 109.5 . . ?
N4 C6 H6C 109.5 . . ?
H6A C6 H6B 109.5 . . ?
H6A C6 H6C 109.5 . . ?
H6B C6 H6C 109.5 . . ?
O1 C1 H1 118.7 . . ?
O1 C1 N1 122.5(15) . . ?
N1 C1 H1 118.7 . . ?
C1 N1 C3 120.5(12) . . ?
C1 N1 C4 122.1(12) . . ?
C3 N1 C4 117.4(14) . . ?
N1 C3 H3A 109.5 . . ?
N1 C3 H3B 109.5 . . ?
N1 C3 H3C 109.5 . . ?
H3A C3 H3B 109.5 . . ?
H3A C3 H3C 109.5 . . ?
H3B C3 H3C 109.5 . . ?
N1 C4 H4A 109.5 . . ?
N1 C4 H4B 109.5 . . ?
N1 C4 H4C 109.5 . . ?
H4A C4 H4B 109.5 . . ?
H4A C4 H4C 109.5 . . ?
H4B C4 H4C 109.5 . . ?

loop_
_geom_bond_atom_site_label_1
_geom_bond_atom_site_label_2
_geom_bond_distance
_geom_bond_site_symmetry_2
_geom_bond_publ_flag
O001 H00Q 0.8500 . ?
O001 H00R 0.8500 . ?
O002 N00E 1.2518(19) . ?
O003 N00E 1.2540(19) . ?
O004 N00I 1.2439(19) . ?
O005 C017 1.245(2) . ?
O006 C016 1.244(2) . ?
O007 N00I 1.2565(19) . ?
N008 N00F 1.4087(19) . ?
N008 C00X 1.402(2) . ?
N008 C00Y 1.369(2) . ?
N009 C00U 1.327(2) . ?
N009 C010 1.360(2) . ?
N00A C00X 1.326(2) . ?
N00A C012 1.358(2) . ?
N00B N00O 1.4110(19) . ?
N00B C00T 1.373(2) . ?
N00B C00U 1.403(2) . ?
N00C C00X 1.325(2) . ?
N00C C014 1.360(2) . ?
N00D C012 1.348(2) . ?
N00D C014 1.346(2) . ?
N00E C00Z 1.375(2) . ?
N00F C00S 1.315(2) . ?
N00G H00I 0.8600 . ?
N00G H00J 0.8600 . ?
N00G C00T 1.320(2) . ?
N00H C00U 1.326(2) . ?
N00H C013 1.356(2) . ?
N00I C011 1.377(2) . ?
N00J H00A 0.8600 . ?
N00J H00B 0.8600 . ?
N00J C014 1.335(2) . ?
N00K C010 1.344(2) . ?
N00K C013 1.348(2) . ?
N00L H00C 0.8600 . ?
N00L H00D 0.8600 . ?
N00L C00Y 1.325(2) . ?
N00M H00K 0.8600 . ?
N00M H00L 0.8600 . ?
N00M C010 1.336(2) . ?
N00N H00E 0.8600 . ?
N00N H00F 0.8600 . ?
N00N C012 1.328(2) . ?
N00O C015 1.318(2) . ?
N00P C00S 1.349(2) . ?
N00P H00G 0.88(3) . ?
N00P H00H 0.86(3) . ?
N00Q C015 1.347(2) . ?
N00Q H00M 0.86(3) . ?
N00Q H00N 0.83(3) . ?
N00R H00O 0.8600 . ?
N00R H00P 0.8600 . ?
N00R C013 1.328(2) . ?
C00S C00Z 1.435(2) . ?
C00T C011 1.407(2) . ?
N00V C017 1.310(3) . ?
N00V C01A 1.456(3) . ?
N00V C01D 1.455(3) . ?
N00W C016 1.315(3) . ?
N00W C01B 1.453(3) . ?
N00W C01C 1.461(3) . ?
C00Y C00Z 1.405(2) . ?
C011 C015 1.434(2) . ?
C016 H016 0.9300 . ?
C017 H017 0.9300 . ?
C01A H01A 0.9600 . ?
C01A H01B 0.9600 . ?
C01A H01C 0.9600 . ?
C01B H01G 0.9600 . ?
C01B H01H 0.9600 . ?
C01B H01I 0.9600 . ?
C01C H01J 0.9600 . ?
C01C H01K 0.9600 . ?
C01C H01L 0.9600 . ?
C01D H01D 0.9600 . ?
C01D H01E 0.9600 . ?
C01D H01F 0.9600 . ?
C2 H2 0.9300 . ?
C2 O3 1.210(9) . ?
C2 N4 1.335(6) . ?
N4 C5 1.450(6) . ?
N4 C6 1.452(6) . ?
C5 H5A 0.9600 . ?
C5 H5B 0.9600 . ?
C5 H5C 0.9600 . ?
C6 H6A 0.9600 . ?
C6 H6B 0.9600 . ?
C6 H6C 0.9600 . ?
C1 H1 0.9300 . ?
C1 O1 1.208(16) . ?
C1 N1 1.351(16) . ?
N1 C3 1.458(12) . ?
N1 C4 1.463(12) . ?
C3 H3A 0.9600 . ?
C3 H3B 0.9600 . ?
C3 H3C 0.9600 . ?
C4 H4A 0.9600 . ?
C4 H4B 0.9600 . ?
C4 H4C 0.9600 . ?

loop_
_geom_torsion_atom_site_label_1
_geom_torsion_atom_site_label_2
_geom_torsion_atom_site_label_3
_geom_torsion_atom_site_label_4
_geom_torsion
_geom_torsion_site_symmetry_1
_geom_torsion_site_symmetry_2
_geom_torsion_site_symmetry_3
_geom_torsion_site_symmetry_4
_geom_torsion_publ_flag
O002 N00E C00Z C00S -179.56(17) . . . . ?
O002 N00E C00Z C00Y 1.6(3) . . . . ?
O003 N00E C00Z C00S 1.8(3) . . . . ?
O003 N00E C00Z C00Y -177.00(17) . . . . ?
O004 N00I C011 C00T -0.9(3) . . . . ?
O004 N00I C011 C015 178.55(18) . . . . ?
O007 N00I C011 C00T 179.18(17) . . . . ?
O007 N00I C011 C015 -1.3(3) . . . . ?
N008 N00F C00S N00P 177.46(17) . . . . ?
N008 N00F C00S C00Z 0.3(2) . . . . ?
N008 C00Y C00Z N00E 179.18(16) . . . . ?
N008 C00Y C00Z C00S 0.13(19) . . . . ?
N00B N00O C015 N00Q -178.98(17) . . . . ?
N00B N00O C015 C011 -0.3(2) . . . . ?
N00B C00T C011 N00I 178.47(17) . . . . ?
N00B C00T C011 C015 -1.1(2) . . . . ?
N00F N008 C00X N00A -177.66(15) . . . . ?
N00F N008 C00X N00C 2.9(2) . . . . ?
N00F N008 C00Y N00L -179.78(17) . . . . ?
N00F N008 C00Y C00Z 0.06(19) . . . . ?
N00F C00S C00Z N00E -179.30(17) . . . . ?
N00F C00S C00Z C00Y -0.3(2) . . . . ?
N00G C00T C011 N00I -2.1(3) . . . . ?
N00G C00T C011 C015 178.36(19) . . . . ?
N00I C011 C015 N00O -178.63(18) . . . . ?
N00I C011 C015 N00Q -0.1(3) . . . . ?
N00L C00Y C00Z N00E -1.0(3) . . . . ?
N00L C00Y C00Z C00S 179.96(18) . . . . ?
N00O N00B C00T N00G -178.53(17) . . . . ?
N00O N00B C00T C011 1.0(2) . . . . ?
N00O N00B C00U N009 -0.1(2) . . . . ?
N00O N00B C00U N00H -179.49(15) . . . . ?
N00P C00S C00Z N00E 3.8(3) . . . . ?
N00P C00S C00Z C00Y -177.25(18) . . . . ?
C00T N00B N00O C015 -0.4(2) . . . . ?
C00T N00B C00U N009 -179.06(16) . . . . ?
C00T N00B C00U N00H 1.5(3) . . . . ?
C00T C011 C015 N00O 0.9(2) . . . . ?
C00T C011 C015 N00Q 179.50(19) . . . . ?
C00U N009 C010 N00K 0.8(3) . . . . ?
C00U N009 C010 N00M 179.83(16) . . . . ?
C00U N00B N00O C015 -179.57(15) . . . . ?
C00U N00B C00T N00G 0.5(3) . . . . ?
C00U N00B C00T C011 -179.95(16) . . . . ?
C00U N00H C013 N00K -1.0(3) . . . . ?
C00U N00H C013 N00R 179.84(17) . . . . ?
C00X N008 N00F C00S 175.12(15) . . . . ?
C00X N008 C00Y N00L 5.3(3) . . . . ?
C00X N008 C00Y C00Z -174.86(16) . . . . ?
C00X N00A C012 N00D -0.1(3) . . . . ?
C00X N00A C012 N00N 179.83(17) . . . . ?
C00X N00C C014 N00D -1.6(3) . . . . ?
C00X N00C C014 N00J 179.25(16) . . . . ?
C00Y N008 N00F C00S -0.2(2) . . . . ?
C00Y N008 C00X N00A -3.1(3) . . . . ?
C00Y N008 C00X N00C 177.49(16) . . . . ?
C010 N009 C00U N00B -179.71(15) . . . . ?
C010 N009 C00U N00H -0.4(3) . . . . ?
C010 N00K C013 N00H 1.4(3) . . . . ?
C010 N00K C013 N00R -179.52(17) . . . . ?
C012 N00A C00X N008 179.83(15) . . . . ?
C012 N00A C00X N00C -0.8(3) . . . . ?
C012 N00D C014 N00C 0.9(3) . . . . ?
C012 N00D C014 N00J -179.95(16) . . . . ?
C013 N00H C00U N009 0.5(3) . . . . ?
C013 N00H C00U N00B 179.85(15) . . . . ?
C013 N00K C010 N009 -1.2(3) . . . . ?
C013 N00K C010 N00M 179.71(16) . . . . ?
C014 N00C C00X N008 -179.09(15) . . . . ?
C014 N00C C00X N00A 1.6(3) . . . . ?
C014 N00D C012 N00A 0.0(3) . . . . ?
C014 N00D C012 N00N -179.88(17) . . . . ?
C01A N00V C017 O005 -178.8(2) . . . . ?
C01B N00W C016 O006 0.9(3) . . . . ?
C01C N00W C016 O006 -176.9(2) . . . . ?
C01D N00V C017 O005 1.2(4) . . . . ?
O3 C2 N4 C5 177.9(8) . . . . ?
O3 C2 N4 C6 1.1(12) . . . . ?
O1 C1 N1 C3 179(2) . . . . ?
O1 C1 N1 C4 -1(3) . . . . ?
